data_2242746
loop_
_publ_author_name
'Nagaraju, S.'
'Sridhar, M. A.'
'Pradeepa Kumara, C.S.'
'Sadashiva, M. P.'
'Lakshminarayana, B. N.'
'Lokanath, N. K.'

_publ_section_title
;
 Synthesis, molecular structure and Hirshfeld surface analysis of
 (4-methoxyphenyl)[2-(methylsulfanyl)thiophen-3-yl]methanone
;
_journal_coeditor_code VM2213
_journal_issue 12
_journal_name_full 'Acta Crystallographica Section E'
_journal_page_first 1800
_journal_page_last 1803
_journal_paper_doi 10.1107/S2056989018016043
_journal_volume 74
_journal_year 2018
_chemical_formula_iupac 'C13 H12 O2 S2'
_chemical_formula_moiety 'C13 H12 O2 S2'
_chemical_formula_sum 'C13 H12 O2 S2'
_chemical_formula_weight 264.35
_chemical_name_systematic
;
(4-Methoxyphenyl)[2-(methylsulfanyl)thiophen-3-yl]methanone
;
_space_group_crystal_system triclinic
_space_group_IT_number 2
_space_group_name_Hall '-P 1'
_space_group_name_H-M_alt 'P -1'
_symmetry_space_group_name_Hall '-P 1'
_symmetry_space_group_name_H-M 'P -1'
_atom_sites_solution_hydrogens geom
_audit_creation_method SHELXL-2018/3
_cell_angle_alpha 97.260(11)
_cell_angle_beta 109.65(2)
_cell_angle_gamma 93.79(2)
_cell_formula_units_Z 2
_cell_length_a 7.806(4)
_cell_length_b 8.263(3)
_cell_length_c 10.414(6)
_cell_measurement_reflns_used 2924
_cell_measurement_temperature 293(2)
_cell_measurement_theta_max 25.027
_cell_measurement_theta_min 3.525
_cell_volume 623.3(5)
_computing_cell_refinement
;
<i>SAINT</i> (Bruker, 2006)
;
_computing_data_collection
;
<i>APEX2</i> (Bruker, 2006)
;
_computing_data_reduction
;
<i>SAINT</i> (Bruker, 2006)
;
_computing_molecular_graphics
;
<i>PLATON</i> (Spek, 2009) and Mercury (Macrae <i>et al.</i>,
2008)
;
_computing_publication_material
;
<i>PLATON</i> (Spek, 2009)
;
_computing_structure_refinement
;
SHELXL2018 (Sheldrick, 2015)
;
_computing_structure_solution
;
SHELXS97 (Sheldrick, 2008)
;
_diffrn_ambient_temperature 293(2)
_diffrn_detector_area_resol_mean 0.894
_diffrn_measured_fraction_theta_full 0.983
_diffrn_measured_fraction_theta_max 0.983
_diffrn_measurement_device_type 'Bruker APEX'
_diffrn_measurement_method '<i>SAINT<i> (Bruker, 2006) <b>[not correct; type of scans needed]</b>'
_diffrn_radiation_type MoK\a
_diffrn_radiation_wavelength 0.71073
_diffrn_reflns_av_R_equivalents 0.1093
_diffrn_reflns_av_unetI/netI 0.0622
_diffrn_reflns_limit_h_max 9
_diffrn_reflns_limit_h_min -9
_diffrn_reflns_limit_k_max 9
_diffrn_reflns_limit_k_min -9
_diffrn_reflns_limit_l_max 11
_diffrn_reflns_limit_l_min -12
_diffrn_reflns_number 2924
_diffrn_reflns_theta_full 25.027
_diffrn_reflns_theta_max 25.027
_diffrn_reflns_theta_min 3.525
_diffrn_source graphite
_exptl_absorpt_coefficient_mu 0.413
_exptl_absorpt_correction_type none
_exptl_crystal_colour colourless
_exptl_crystal_density_diffrn 1.409
_exptl_crystal_density_method 'not measured'
_exptl_crystal_description block
_exptl_crystal_F_000 276
_exptl_crystal_size_max 0.30
_exptl_crystal_size_mid 0.26
_exptl_crystal_size_min 0.20
_refine_diff_density_max 0.369
_refine_diff_density_min -0.331
_refine_ls_extinction_coef 0.060(18)
_refine_ls_extinction_expression Fc^*^=kFc[1+0.001xFc^2^\l^3^/sin(2\q)]^-1/4^
_refine_ls_extinction_method
;
SHELXL2018 (Sheldrick, 2015)
;
_refine_ls_goodness_of_fit_ref 1.087
_refine_ls_hydrogen_treatment constr
_refine_ls_matrix_type full
_refine_ls_number_parameters 157
_refine_ls_number_reflns 2165
_refine_ls_number_restraints 0
_refine_ls_restrained_S_all 1.087
_refine_ls_R_factor_all 0.0513
_refine_ls_R_factor_gt 0.0464
_refine_ls_shift/su_max 0.000
_refine_ls_shift/su_mean 0.000
_refine_ls_structure_factor_coef Fsqd
_refine_ls_weighting_details 'w=1/[\s^2^(Fo^2^)+(0.0720P)^2^+0.1135P] where P=(Fo^2^+2Fc^2^)/3'
_refine_ls_weighting_scheme calc
_refine_ls_wR_factor_gt 0.1234
_refine_ls_wR_factor_ref 0.1284
_reflns_number_gt 1899
_reflns_number_total 2165
_reflns_threshold_expression 'I > 2\s(I)'
_cod_data_source_file vm2213sup1.cif
_cod_data_source_block I
_cod_database_code 2242746
_shelx_space_group_comment
;
The symmetry employed for this shelxl refinement is uniquely defined
by the following loop, which should always be used as a source of
symmetry information in preference to the above space-group names.
They are only intended as comments.
;

loop_
_space_group_symop_operation_xyz
'x, y, z'
'-x, -y, -z'

loop_
_atom_site_type_symbol
_atom_site_label
_atom_site_fract_x
_atom_site_fract_y
_atom_site_fract_z
_atom_site_U_iso_or_equiv
_atom_site_adp_type
_atom_site_calc_flag
_atom_site_occupancy
S S1 0.77364(8) 0.32143(7) -0.09953(6) 0.0412(3) Uani d 1
S S2 0.73606(8) 0.60555(7) 0.10012(6) 0.0422(3) Uani d 1
O O1 0.7606(3) -0.1498(2) 0.62854(18) 0.0582(5) Uani d 1
O O2 0.7950(3) 0.4642(2) 0.33504(18) 0.0601(5) Uani d 1
C C1 0.8084(3) 0.1302(3) -0.0527(3) 0.0450(6) Uani d 1
H H1 0.820956 0.039871 -0.110524 0.054 Uiso calc 1
C C2 0.6715(3) 0.0359(3) 0.3139(2) 0.0419(6) Uani d 1
H H2 0.607492 0.011357 0.219380 0.050 Uiso calc 1
C C3 0.8621(3) 0.1072(3) 0.5930(2) 0.0437(6) Uani d 1
H H3 0.927331 0.131023 0.687398 0.052 Uiso calc 1
C C4 0.7766(3) 0.1880(3) 0.3679(2) 0.0361(5) Uani d 1
C C5 0.8153(3) 0.1275(3) 0.0773(2) 0.0402(5) Uani d 1
H H5 0.834586 0.034541 0.119774 0.048 Uiso calc 1
C C6 0.8701(3) 0.2215(3) 0.5107(2) 0.0407(5) Uani d 1
H H6 0.938609 0.323029 0.550038 0.049 Uiso calc 1
C C7 0.7900(3) 0.2813(3) 0.1446(2) 0.0352(5) Uani d 1
C C8 0.6913(4) 0.6721(3) -0.0642(3) 0.0525(6) Uani d 1
H H8A 0.594501 0.598579 -0.133310 0.079 Uiso calc 1
H H8B 0.800026 0.672480 -0.087893 0.079 Uiso calc 1
H H8C 0.655487 0.781032 -0.059371 0.079 Uiso calc 1
C C9 0.6614(5) -0.3123(4) 0.5746(3) 0.0726(9) Uani d 1
H H9A 0.704580 -0.365458 0.505805 0.109 Uiso calc 1
H H9B 0.533040 -0.303439 0.533903 0.109 Uiso calc 1
H H9C 0.681017 -0.375822 0.648323 0.109 Uiso calc 1
C C10 0.7680(3) 0.4010(3) 0.0595(2) 0.0341(5) Uani d 1
C C11 0.7571(3) -0.0450(3) 0.5371(2) 0.0426(5) Uani d 1
C C12 0.7881(3) 0.3201(3) 0.2846(2) 0.0397(5) Uani d 1
C C13 0.6597(3) -0.0792(3) 0.3964(2) 0.0459(6) Uani d 1
H H13 0.586967 -0.179094 0.358019 0.055 Uiso calc 1

loop_
_atom_site_aniso_label
_atom_site_aniso_U_11
_atom_site_aniso_U_22
_atom_site_aniso_U_33
_atom_site_aniso_U_12
_atom_site_aniso_U_13
_atom_site_aniso_U_23
S1 0.0427(4) 0.0471(4) 0.0361(4) 0.0025(3) 0.0176(3) 0.0050(3)
S2 0.0402(4) 0.0346(4) 0.0488(4) -0.0026(2) 0.0148(3) 0.0010(2)
O1 0.0729(13) 0.0652(12) 0.0423(10) 0.0013(10) 0.0272(9) 0.0124(8)
O2 0.0870(15) 0.0460(10) 0.0429(10) 0.0040(9) 0.0214(9) -0.0041(8)
C1 0.0512(14) 0.0421(13) 0.0453(13) 0.0072(10) 0.0235(11) 0.0008(10)
C2 0.0356(12) 0.0535(14) 0.0302(10) -0.0047(10) 0.0073(9) -0.0002(9)
C3 0.0400(12) 0.0615(15) 0.0258(10) 0.0005(11) 0.0106(9) -0.0013(10)
C4 0.0325(11) 0.0448(12) 0.0296(10) -0.0001(9) 0.0115(8) 0.0009(9)
C5 0.0409(12) 0.0393(12) 0.0421(12) 0.0079(9) 0.0157(10) 0.0067(9)
C6 0.0375(12) 0.0484(13) 0.0311(11) -0.0036(10) 0.0110(9) -0.0048(9)
C7 0.0290(10) 0.0398(11) 0.0335(11) 0.0008(8) 0.0089(8) 0.0007(9)
C8 0.0504(15) 0.0444(13) 0.0623(16) -0.0009(11) 0.0170(12) 0.0173(12)
C9 0.108(3) 0.0627(18) 0.0627(18) -0.0042(17) 0.0516(18) 0.0122(14)
C10 0.0243(10) 0.0389(11) 0.0356(11) -0.0033(8) 0.0096(8) -0.0005(9)
C11 0.0407(13) 0.0548(14) 0.0372(11) 0.0036(11) 0.0204(9) 0.0068(10)
C12 0.0351(12) 0.0443(12) 0.0336(11) -0.0001(9) 0.0080(9) -0.0026(9)
C13 0.0409(13) 0.0528(14) 0.0387(12) -0.0097(11) 0.0129(10) -0.0014(10)

loop_
_atom_type_symbol
_atom_type_description
_atom_type_scat_dispersion_real
_atom_type_scat_dispersion_imag
_atom_type_scat_source
C C 0.0033 0.0016 'International Tables Vol C Tables 4.2.6.8 and 6.1.1.4'
H H 0.0000 0.0000 'International Tables Vol C Tables 4.2.6.8 and 6.1.1.4'
O O 0.0106 0.0060 'International Tables Vol C Tables 4.2.6.8 and 6.1.1.4'
S S 0.1246 0.1234 'International Tables Vol C Tables 4.2.6.8 and 6.1.1.4'

loop_
_geom_angle_atom_site_label_1
_geom_angle_atom_site_label_2
_geom_angle_atom_site_label_3
_geom_angle
C10 S1 C1 92.19(11)
C10 S2 C8 100.76(12)
C11 O1 C9 117.8(2)
C5 C1 S1 111.72(18)
C5 C1 H1 124.1
S1 C1 H1 124.1
C13 C2 C4 121.9(2)
C13 C2 H2 119.0
C4 C2 H2 119.0
C6 C3 C11 120.7(2)
C6 C3 H3 119.6
C11 C3 H3 119.6
C2 C4 C6 117.6(2)
C2 C4 C12 124.3(2)
C6 C4 C12 118.1(2)
C1 C5 C7 113.6(2)
C1 C5 H5 123.2
C7 C5 H5 123.2
C3 C6 C4 121.0(2)
C3 C6 H6 119.5
C4 C6 H6 119.5
C10 C7 C5 111.7(2)
C10 C7 C12 120.6(2)
C5 C7 C12 127.7(2)
S2 C8 H8A 109.5
S2 C8 H8B 109.5
H8A C8 H8B 109.5
S2 C8 H8C 109.5
H8A C8 H8C 109.5
H8B C8 H8C 109.5
O1 C9 H9A 109.5
O1 C9 H9B 109.5
H9A C9 H9B 109.5
O1 C9 H9C 109.5
H9A C9 H9C 109.5
H9B C9 H9C 109.5
C7 C10 S1 110.79(16)
C7 C10 S2 127.08(17)
S1 C10 S2 122.13(14)
O1 C11 C13 125.0(2)
O1 C11 C3 115.7(2)
C13 C11 C3 119.3(2)
O2 C12 C7 119.5(2)
O2 C12 C4 119.2(2)
C7 C12 C4 121.33(19)
C2 C13 C11 119.5(2)
C2 C13 H13 120.3
C11 C13 H13 120.3

loop_
_geom_bond_atom_site_label_1
_geom_bond_atom_site_label_2
_geom_bond_distance
S1 C10 1.719(2)
S1 C1 1.724(3)
S2 C10 1.744(2)
S2 C8 1.793(3)
O1 C11 1.360(3)
O1 C9 1.448(4)
O2 C12 1.230(3)
C1 C5 1.340(4)
C1 H1 0.9300
C2 C13 1.379(3)
C2 C4 1.394(3)
C2 H2 0.9300
C3 C6 1.365(3)
C3 C11 1.397(4)
C3 H3 0.9300
C4 C6 1.400(3)
C4 C12 1.494(3)
C5 C7 1.430(3)
C5 H5 0.9300
C6 H6 0.9300
C7 C10 1.391(3)
C7 C12 1.458(3)
C8 H8A 0.9600
C8 H8B 0.9600
C8 H8C 0.9600
C9 H9A 0.9600
C9 H9B 0.9600
C9 H9C 0.9600
C11 C13 1.387(3)
C13 H13 0.9300

loop_
_geom_hbond_atom_site_label_D
_geom_hbond_atom_site_label_H
_geom_hbond_atom_site_label_A
_geom_hbond_site_symmetry_A
_geom_hbond_distance_DH
_geom_hbond_distance_HA
_geom_hbond_distance_DA
_geom_hbond_angle_DHA
C6 H6 O2 2_766 0.93 2.48 3.374(4) 161
C9 H9A O2 1_545 0.96 2.45 3.400(4) 172

loop_
_geom_torsion_atom_site_label_1
_geom_torsion_atom_site_label_2
_geom_torsion_atom_site_label_3
_geom_torsion_atom_site_label_4
_geom_torsion
C10 S1 C1 C5 0.0(2)
C13 C2 C4 C6 -0.5(4)
C13 C2 C4 C12 -177.3(2)
S1 C1 C5 C7 0.8(3)
C11 C3 C6 C4 -1.4(4)
C2 C4 C6 C3 1.7(3)
C12 C4 C6 C3 178.7(2)
C1 C5 C7 C10 -1.4(3)
C1 C5 C7 C12 179.4(2)
C5 C7 C10 S1 1.3(2)
C12 C7 C10 S1 -179.42(16)
C5 C7 C10 S2 -179.26(16)
C12 C7 C10 S2 0.0(3)
C1 S1 C10 C7 -0.78(18)
C1 S1 C10 S2 179.77(14)
C8 S2 C10 C7 -173.3(2)
C8 S2 C10 S1 6.09(16)
C9 O1 C11 C13 2.7(4)
C9 O1 C11 C3 -176.9(2)
C6 C3 C11 O1 179.4(2)
C6 C3 C11 C13 -0.2(4)
C10 C7 C12 O2 -11.1(3)
C5 C7 C12 O2 168.1(2)
C10 C7 C12 C4 168.49(19)
C5 C7 C12 C4 -12.4(4)
C2 C4 C12 O2 141.9(3)
C6 C4 C12 O2 -34.8(3)
C2 C4 C12 C7 -37.6(3)
C6 C4 C12 C7 145.6(2)
C4 C2 C13 C11 -1.1(4)
O1 C11 C13 C2 -178.2(2)
C3 C11 C13 C2 1.4(4)

_cod_database_fobs_code 2242746
